data_7715655
loop_
_publ_author_name
'Borys, Andryj M.'
'Vedani, Luca'
'Hevia, Eva'

_publ_section_title
;
 The coordination of alkali-metal nickelates to organic &#x3c0;-systems:
 synthetic, structural and spectroscopic insights.
;
_journal_issue 19
_journal_name_full 'Dalton transactions (Cambridge, England : 2003)'
_journal_page_first 8382
_journal_page_last 8390
_journal_paper_doi 10.1039/d4dt00889h
_journal_volume 53
_journal_year 2024
_chemical_formula_moiety 'C76 H90 Li4 N2 Ni2 O6'
_chemical_formula_sum 'C76 H90 Li4 N2 Ni2 O6'
_chemical_formula_weight 1272.67
_space_group_crystal_system monoclinic
_space_group_IT_number 14
_space_group_name_Hall '-P 2yn'
_space_group_name_H-M_alt 'P 1 21/n 1'
_atom_sites_solution_hydrogens geom
_atom_sites_solution_primary dual
_audit_creation_date 2023-10-22
_audit_creation_method
;
Olex2 1.5
(compiled 2023.03.06 svn.rbb2c1857 for OlexSys, GUI svn.r6748)
;
_audit_update_record
;
2024-01-17 deposited with the CCDC.	2024-04-03 downloaded from the CCDC.
;
_cell_angle_alpha 90
_cell_angle_beta 93.2280(10)
_cell_angle_gamma 90
_cell_formula_units_Z 2
_cell_length_a 13.77390(10)
_cell_length_b 19.3181(2)
_cell_length_c 14.30610(10)
_cell_measurement_reflns_used 98531
_cell_measurement_temperature 100.00(10)
_cell_measurement_theta_max 33.6440
_cell_measurement_theta_min 2.2460
_cell_volume 3800.61(6)
_computing_cell_refinement 'CrysAlisPro 1.171.42.89a (Rigaku OD, 2023)'
_computing_data_collection 'CrysAlisPro 1.171.42.89a (Rigaku OD, 2023)'
_computing_data_reduction 'CrysAlisPro 1.171.42.89a (Rigaku OD, 2023)'
_computing_molecular_graphics 'Olex2 1.5 (Dolomanov et al., 2009)'
_computing_publication_material 'Olex2 1.5 (Dolomanov et al., 2009)'
_computing_structure_refinement 'SHELXL 2018/3 (Sheldrick, 2015)'
_computing_structure_solution 'SHELXT 2018/2 (Sheldrick, 2018)'
_diffrn_ambient_environment N~2~
_diffrn_ambient_temperature 100.00(10)
_diffrn_detector 'Hybrid Pixel Array Detector'
_diffrn_detector_area_resol_mean 10.0000
_diffrn_detector_type 'HyPix-Arc 100'
_diffrn_measured_fraction_theta_full 0.999
_diffrn_measured_fraction_theta_max 1.000
_diffrn_measurement_details
;
List of Runs (angles in degrees, time in seconds):

  # Type    Start    End  Width  t~exp~   \w     \q     \k     \f   Frames
#--------------------------------------------------------------------------
  1  \w    -75.00 -18.00   0.50    2.30    --  -13.54 132.00  55.00  114
  2  \w    -79.00 -21.00   0.50    2.30    --  -13.54 138.00-128.00  116
  3  \w     -8.00  90.00   0.50    2.30    --   13.07  57.00 -30.00  196
  4  \w    -25.00  67.00   0.50    2.30    --  -13.54  19.00  60.00  184
  5  \w    -90.00   8.00   0.50    2.30    --  -13.54 -57.00-180.00  196
  6  \w    -35.00  63.00   0.50    2.30    --  -13.54  57.00 -60.00  196
  7  \w    -25.00  67.00   0.50    2.30    --  -13.54  19.00 150.00  184
  8  \w    -78.00 -20.00   0.50    2.30    --  -13.54 136.00 -68.21  116
  9  \w    -19.00  29.00   0.50    2.30    --  -13.54 -99.00 -30.00   96
 10  \w    -78.00 -20.00   0.50    2.30    --  -13.54 136.00-178.94  116
 11  \w    -25.00  67.00   0.50    2.30    --  -13.54  19.00-120.00  184
 12  \w    -90.00   8.00   0.50    2.30    --  -13.54 -57.00  90.00  196
 13  \w    -68.00  28.00   0.50    2.30    --   13.07 -19.00-120.00  192
 14  \w    -62.00 -13.00   0.50    2.30    --   13.07   0.00-150.00   98
 15  \w    -62.00  88.00   0.50    2.30    --   13.07   0.00-180.00  300
 16  \w    -90.00   8.00   0.50    2.30    --  -13.54 -57.00   0.00  196
 17  \w    -81.00 -22.00   0.50    2.30    --  -13.54 141.00  32.71  118
 18  \w    -78.00 -20.00   0.50    2.30    --  -13.54 136.00  73.79  116
 19  \w    -25.00  67.00   0.50    2.30    --  -13.54  19.00  90.00  184
 20  \w    -67.00 -10.00   0.50    2.30    --  -13.54 120.00 147.03  114
 21  \w    -80.00 -21.00   0.50    2.30    --  -13.54 139.00  -8.69  118
 22  \w    -78.00 -20.00   0.50    2.30    --  -13.54 136.00  98.84  116
;
_diffrn_measurement_device 'four-circle diffractometer'
_diffrn_measurement_device_type 'XtaLAB Synergy R, HyPix-Arc 100'
_diffrn_measurement_method '\w scans'
_diffrn_orient_matrix_type 'CrysAlisPro convention (1999,Acta A55,543-557)'
_diffrn_orient_matrix_UB_11 0.0174821000
_diffrn_orient_matrix_UB_12 -0.0343759000
_diffrn_orient_matrix_UB_13 -0.0037168000
_diffrn_orient_matrix_UB_21 -0.0469031000
_diffrn_orient_matrix_UB_22 -0.0128947000
_diffrn_orient_matrix_UB_23 0.0085062000
_diffrn_orient_matrix_UB_31 -0.0124317000
_diffrn_orient_matrix_UB_32 0.0003886000
_diffrn_orient_matrix_UB_33 -0.0487816000
_diffrn_radiation_monochromator mirror
_diffrn_radiation_probe x-ray
_diffrn_radiation_type 'Mo K\a'
_diffrn_radiation_wavelength 0.71073
_diffrn_reflns_av_R_equivalents 0.0408
_diffrn_reflns_av_unetI/netI 0.0151
_diffrn_reflns_Laue_measured_fraction_full 0.999
_diffrn_reflns_Laue_measured_fraction_max 1.000
_diffrn_reflns_limit_h_max 19
_diffrn_reflns_limit_h_min -19
_diffrn_reflns_limit_k_max 27
_diffrn_reflns_limit_k_min -27
_diffrn_reflns_limit_l_max 20
_diffrn_reflns_limit_l_min -20
_diffrn_reflns_number 225483
_diffrn_reflns_point_group_measured_fraction_full 0.999
_diffrn_reflns_point_group_measured_fraction_max 1.000
_diffrn_reflns_theta_full 25.242
_diffrn_reflns_theta_max 30.222
_diffrn_reflns_theta_min 2.108
_diffrn_source 'micro-focus sealed X-ray tube'
_diffrn_source_type 'Mova (Mo) X-ray Source'
_exptl_absorpt_coefficient_mu 0.543
_exptl_absorpt_correction_T_max 1.000
_exptl_absorpt_correction_T_min 0.802
_exptl_absorpt_correction_type gaussian
_exptl_absorpt_process_details
;
CrysAlisPro 1.171.42.89a (Rigaku Oxford Diffraction, 2023)
Numerical absorption correction based on gaussian integration over
a multifaceted crystal model
Empirical absorption correction using spherical harmonics,
implemented in SCALE3 ABSPACK scaling algorithm.
;
_exptl_crystal_colour yellow
_exptl_crystal_colour_primary yellow
_exptl_crystal_density_diffrn 1.112
_exptl_crystal_description block
_exptl_crystal_F_000 1352
_exptl_crystal_size_max 0.261
_exptl_crystal_size_mid 0.159
_exptl_crystal_size_min 0.108
_refine_diff_density_max 0.917
_refine_diff_density_min -0.310
_refine_diff_density_rms 0.063
_refine_ls_extinction_method none
_refine_ls_goodness_of_fit_ref 1.049
_refine_ls_hydrogen_treatment constr
_refine_ls_matrix_type full
_refine_ls_number_parameters 444
_refine_ls_number_reflns 11310
_refine_ls_number_restraints 76
_refine_ls_restrained_S_all 1.072
_refine_ls_R_factor_all 0.0447
_refine_ls_R_factor_gt 0.0394
_refine_ls_shift/su_max 0.003
_refine_ls_shift/su_mean 0.000
_refine_ls_structure_factor_coef Fsqd
_refine_ls_weighting_details 'w=1/[\s^2^(Fo^2^)+(0.0585P)^2^+1.7017P] where P=(Fo^2^+2Fc^2^)/3'
_refine_ls_weighting_scheme calc
_refine_ls_wR_factor_gt 0.1053
_refine_ls_wR_factor_ref 0.1079
_reflns_Friedel_coverage 0.000
_reflns_number_gt 10010
_reflns_number_total 11310
_reflns_threshold_expression 'I > 2\s(I)'
_cod_data_source_file d4dt00889h2.cif
_cod_data_source_block 23eh145_amb-1106
_cod_depositor_comments 'Adding full bibliography for 7715639--7715655.cif.'
_cod_database_code 7715655
_shelx_shelxl_version_number 2018/3
_chemical_oxdiff_formula 'C168  H208  Li8  N4  Ni4  O16  '
_shelx_space_group_comment
;
The symmetry employed for this shelxl refinement is uniquely defined
by the following loop, which should always be used as a source of
symmetry information in preference to the above space-group names.
They are only intended as comments.
;
_shelx_estimated_absorpt_t_max 0.944
_shelx_estimated_absorpt_t_min 0.871
_olex2_refinement_description
;
1. Fixed Uiso
 At 1.2 times of:
  All C(H) groups, All C(H,H) groups, All C(H,H,H,H) groups
2. Restrained distances
 C36A-C35 \\sim C36-C35
 with sigma of 0.01
 C37-C36 \\sim C37A-C36A
 with sigma of 0.01
 C38-C37 \\sim C38-C37A
 with sigma of 0.01
 C32A-C31 \\sim C32-C31
 with sigma of 0.01
 C33-C32 \\sim C33A-C32A
 with sigma of 0.01
 C34-C33 \\sim C34-C33A
 with sigma of 0.01
3. Rigid bond restraints
 C38, C37A, C37, C36A, C36, C35
 with sigma for 1-2 distances of 0.01 and sigma for 1-3 distances of 0.005
4. Uiso/Uaniso restraints and constraints
Uanis(C37) \\sim Ueq, Uanis(C37A) \\sim Ueq, Uanis(C36) \\sim Ueq, Uanis(C36A)
\\sim Ueq: with sigma of 0.01 and sigma for terminal atoms of 0.01
Uanis(C31) \\sim Ueq, Uanis(C32) \\sim Ueq, Uanis(C32A) \\sim Ueq, Uanis(C33)
\\sim Ueq, Uanis(C33A) \\sim Ueq, Uanis(C34) \\sim Ueq: with sigma of 0.01 and
sigma for terminal atoms of 0.01
5. Others
 Sof(H38C)=Sof(H38D)=Sof(H35C)=Sof(H35D)=Sof(C37A)=Sof(H37C)=Sof(H37D)=
 Sof(C36A)=Sof(H36C)=Sof(H36D)=1-FVAR(1)
 Sof(H38A)=Sof(H38B)=Sof(H35A)=Sof(H35B)=Sof(C36)=Sof(H36A)=Sof(H36B)=Sof(C37)=
 Sof(H37A)=Sof(H37B)=FVAR(1)
 Sof(H31C)=Sof(H31D)=Sof(H34C)=Sof(H34D)=Sof(C33A)=Sof(H33C)=Sof(H33D)=
 Sof(C32A)=Sof(H32C)=Sof(H32D)=1-FVAR(2)
 Sof(H31A)=Sof(H31B)=Sof(C32)=Sof(H32A)=Sof(H32B)=Sof(H34A)=Sof(H34B)=Sof(C33)=
 Sof(H33A)=Sof(H33B)=FVAR(2)
6.a Ternary CH refined with riding coordinates:
 C14(H14)
6.b Secondary CH2 refined with riding coordinates:
 C30(H30A,H30B), C28(H28A,H28B), C29(H29A,H29B), C27(H27A,H27B), C31(H31A,
 H31B), C31(H31C,H31D), C38(H38A,H38B), C38(H38C,H38D), C35(H35A,H35B),
 C35(H35C,H35D), C32(H32A,H32B), C34(H34A,H34B), C34(H34C,H34D), C33(H33A,H33B),
  C36(H36A,H36B), C37(H37A,H37B), C37A(H37C,H37D), C36A(H36C,H36D), C33A(H33C,
 H33D), C32A(H32C,H32D)
6.c Aromatic/amide H refined with riding coordinates:
 C26(H26), C22(H22), C23(H23), C20(H20), C12(H12), C8(H8), C24(H24), C25(H25),
 C16(H16), C11(H11), C9(H9), C6(H6), C19(H19), C2(H2), C3(H3), C18(H18),
 C17(H17), C10(H10), C5(H5), C4(H4)
;
_smtbx_masks_void_probe_radius 1.2
_smtbx_masks_void_truncation_radius 1.2
_olex2_submission_special_instructions 'No special instructions were received'
_oxdiff_exptl_absorpt_empirical_details
;
Empirical correction (ABSPACK) includes:
- Absorption correction using spherical harmonics
- Frame scaling
;
_oxdiff_exptl_absorpt_empirical_full_max 1.140
_oxdiff_exptl_absorpt_empirical_full_min 0.882

loop_
_space_group_symop_operation_xyz
'x, y, z'
'-x+1/2, y+1/2, -z+1/2'
'-x, -y, -z'
'x-1/2, -y-1/2, z-1/2'

loop_
_atom_site_label
_atom_site_type_symbol
_atom_site_fract_x
_atom_site_fract_y
_atom_site_fract_z
_atom_site_U_iso_or_equiv
_atom_site_adp_type
_atom_site_occupancy
_atom_site_site_symmetry_order
_atom_site_calc_flag
_atom_site_refinement_flags_posn
_atom_site_refinement_flags_adp
_atom_site_refinement_flags_occupancy
_atom_site_disorder_assembly
_atom_site_disorder_group
Ni1 Ni 0.41098(2) 0.60148(2) 0.62471(2) 0.01782(5) Uani 1 1 d . . . . .
O1 O 0.35744(7) 0.75007(5) 0.49152(7) 0.0268(2) Uani 1 1 d . . . . .
O3 O 0.48081(8) 0.60277(5) 0.36127(7) 0.0267(2) Uani 1 1 d . . . . .
O2 O 0.15530(7) 0.71753(6) 0.57643(7) 0.0299(2) Uani 1 1 d . . . . .
N1 N 0.52392(8) 0.55556(6) 0.57584(7) 0.01938(19) Uani 1 1 d . . . . .
C13 C 0.54324(9) 0.59204(6) 0.64595(8) 0.0174(2) Uani 1 1 d . . . . .
C15 C 0.66375(9) 0.68310(7) 0.68963(8) 0.0217(2) Uani 1 1 d . . . . .
C7 C 0.35496(9) 0.65674(7) 0.72050(9) 0.0229(2) Uani 1 1 d . . . . .
C14 C 0.64170(9) 0.60610(6) 0.69655(8) 0.0187(2) Uani 1 1 d . . . . .
H14 H 0.692185 0.580436 0.662821 0.022 Uiso 1 1 calc R U . . .
C21 C 0.64476(9) 0.57972(6) 0.79704(8) 0.0193(2) Uani 1 1 d . . . . .
C26 C 0.72535(10) 0.54260(7) 0.83251(9) 0.0241(2) Uani 1 1 d . . . . .
H26 H 0.777951 0.534162 0.793850 0.029 Uiso 1 1 calc R U . . .
C22 C 0.56775(10) 0.59090(7) 0.85484(9) 0.0232(2) Uani 1 1 d . . . . .
H22 H 0.511693 0.615381 0.831477 0.028 Uiso 1 1 calc R U . . .
C23 C 0.57279(11) 0.56631(8) 0.94648(10) 0.0300(3) Uani 1 1 d . . . . .
H23 H 0.520407 0.574586 0.985465 0.036 Uiso 1 1 calc R U . . .
C20 C 0.60820(11) 0.73246(7) 0.73350(10) 0.0270(3) Uani 1 1 d . . . . .
H20 H 0.556586 0.717733 0.770108 0.032 Uiso 1 1 calc R U . . .
C12 C 0.30957(10) 0.62323(8) 0.79477(10) 0.0282(3) Uani 1 1 d . . . . .
H12 H 0.305850 0.574132 0.793893 0.034 Uiso 1 1 calc R U . . .
C8 C 0.35615(10) 0.72970(8) 0.72930(10) 0.0274(3) Uani 1 1 d . . . . .
H8 H 0.386780 0.755818 0.683010 0.033 Uiso 1 1 calc R U . . .
C1 C 0.29559(9) 0.57094(7) 0.54592(9) 0.0227(2) Uani 1 1 d . . . . .
C24 C 0.65375(12) 0.52981(8) 0.98131(10) 0.0327(3) Uani 1 1 d . . . . .
H24 H 0.656988 0.513281 1.043948 0.039 Uiso 1 1 calc R U . . .
C30 C 0.46201(10) 0.74949(7) 0.48564(10) 0.0268(3) Uani 1 1 d . . . . .
H30A H 0.487372 0.701570 0.489893 0.032 Uiso 1 1 calc R U . . .
H30B H 0.493781 0.777268 0.536851 0.032 Uiso 1 1 calc R U . . .
C25 C 0.72966(11) 0.51769(8) 0.92419(10) 0.0302(3) Uani 1 1 d . . . . .
H25 H 0.784937 0.492305 0.947460 0.036 Uiso 1 1 calc R U . . .
C16 C 0.73830(11) 0.70591(8) 0.63549(10) 0.0309(3) Uani 1 1 d . . . . .
H16 H 0.776670 0.673234 0.604371 0.037 Uiso 1 1 calc R U . . .
C11 C 0.27016(11) 0.65822(9) 0.86892(10) 0.0337(3) Uani 1 1 d . . . . .
H11 H 0.242055 0.632688 0.917303 0.040 Uiso 1 1 calc R U . . .
C9 C 0.31480(12) 0.76572(9) 0.80230(11) 0.0333(3) Uani 1 1 d . . . . .
H9 H 0.316448 0.814878 0.803449 0.040 Uiso 1 1 calc R U . . .
C6 C 0.23634(11) 0.52091(8) 0.58744(11) 0.0314(3) Uani 1 1 d . . . . .
H6 H 0.250260 0.509630 0.651425 0.038 Uiso 1 1 calc R U . . .
C19 C 0.62685(13) 0.80290(8) 0.72473(11) 0.0343(3) Uani 1 1 d . . . . .
H19 H 0.588088 0.835727 0.755120 0.041 Uiso 1 1 calc R U . . .
C2 C 0.26677(10) 0.58534(7) 0.45128(10) 0.0244(2) Uani 1 1 d . . . . .
H2 H 0.302050 0.619268 0.419132 0.029 Uiso 1 1 calc R U . . .
C3 C 0.18872(11) 0.55202(8) 0.40260(11) 0.0317(3) Uani 1 1 d . . . . .
H3 H 0.172764 0.563380 0.338976 0.038 Uiso 1 1 calc R U . . .
C18 C 0.70215(14) 0.82519(9) 0.67153(12) 0.0401(4) Uani 1 1 d . . . . .
H18 H 0.715760 0.873185 0.666046 0.048 Uiso 1 1 calc R U . . .
C17 C 0.75702(13) 0.77694(9) 0.62669(12) 0.0394(4) Uani 1 1 d . . . . .
H17 H 0.807984 0.791979 0.589495 0.047 Uiso 1 1 calc R U . . .
C28 C 0.39416(11) 0.82865(8) 0.37200(10) 0.0312(3) Uani 1 1 d . . . . .
H28A H 0.404928 0.874139 0.402720 0.037 Uiso 1 1 calc R U . . .
H28B H 0.380566 0.835757 0.303992 0.037 Uiso 1 1 calc R U . . .
C10 C 0.27154(12) 0.72983(10) 0.87276(10) 0.0357(3) Uani 1 1 d . . . . .
H10 H 0.243479 0.753799 0.922570 0.043 Uiso 1 1 calc R U . . .
C29 C 0.48063(12) 0.78101(9) 0.39094(12) 0.0347(3) Uani 1 1 d . . . . .
H29A H 0.542403 0.807319 0.393553 0.042 Uiso 1 1 calc R U . . .
H29B H 0.483045 0.744815 0.342130 0.042 Uiso 1 1 calc R U . . .
C27 C 0.31296(11) 0.78947(8) 0.41452(11) 0.0329(3) Uani 1 1 d . . . . .
H27A H 0.263961 0.821942 0.437303 0.039 Uiso 1 1 calc R U . . .
H27B H 0.280555 0.758185 0.367661 0.039 Uiso 1 1 calc R U . . .
C31 C 0.08820(12) 0.72366(9) 0.49546(11) 0.0359(3) Uani 1 1 d D U . . .
H31A H 0.119411 0.708765 0.438119 0.043 Uiso 0.773(8) 1 calc R U P A 1
H31B H 0.065997 0.772125 0.487198 0.043 Uiso 0.773(8) 1 calc R U P A 1
H31C H 0.111036 0.695725 0.442988 0.043 Uiso 0.227(8) 1 calc R U P A 2
H31D H 0.082931 0.772557 0.475094 0.043 Uiso 0.227(8) 1 calc R U P A 2
C5 C 0.15910(12) 0.48739(9) 0.54007(14) 0.0403(4) Uani 1 1 d . . . . .
H5 H 0.122607 0.453798 0.571590 0.048 Uiso 1 1 calc R U . . .
C4 C 0.13506(12) 0.50276(9) 0.44698(13) 0.0401(4) Uani 1 1 d . . . . .
H4 H 0.082501 0.479783 0.414225 0.048 Uiso 1 1 calc R U . . .
C38 C 0.58320(13) 0.60563(9) 0.34891(14) 0.0402(4) Uani 1 1 d D U . . .
H38A H 0.620365 0.578181 0.397171 0.048 Uiso 0.712(7) 1 calc R U P B 1
H38B H 0.607418 0.653894 0.350161 0.048 Uiso 0.712(7) 1 calc R U P B 1
H38C H 0.612435 0.563383 0.377780 0.048 Uiso 0.288(7) 1 calc R U P B 2
H38D H 0.609461 0.645454 0.385835 0.048 Uiso 0.288(7) 1 calc R U P B 2
C35 C 0.42953(17) 0.60103(10) 0.27045(12) 0.0455(4) Uani 1 1 d D U . . .
H35A H 0.386818 0.642118 0.263252 0.055 Uiso 0.712(7) 1 calc R U P B 1
H35B H 0.388008 0.559205 0.265669 0.055 Uiso 0.712(7) 1 calc R U P B 1
H35C H 0.402775 0.646686 0.250955 0.055 Uiso 0.288(7) 1 calc R U P B 2
H35D H 0.377854 0.565370 0.265952 0.055 Uiso 0.288(7) 1 calc R U P B 2
C32 C 0.0032(2) 0.6765(2) 0.5150(2) 0.0396(8) Uani 0.773(8) 1 d D U P A 1
H32A H 0.016379 0.627944 0.497555 0.048 Uiso 0.773(8) 1 calc R U P A 1
H32B H -0.057706 0.692251 0.481551 0.048 Uiso 0.773(8) 1 calc R U P A 1
C34 C 0.10312(13) 0.69054(14) 0.65316(12) 0.0529(5) Uani 1 1 d D U . . .
H34A H 0.111524 0.721748 0.707910 0.063 Uiso 0.773(8) 1 calc R U P A 1
H34B H 0.128898 0.644373 0.671522 0.063 Uiso 0.773(8) 1 calc R U P A 1
H34C H 0.145715 0.660665 0.693999 0.063 Uiso 0.227(8) 1 calc R U P A 2
H34D H 0.077843 0.728620 0.691216 0.063 Uiso 0.227(8) 1 calc R U P A 2
C33 C -0.00102(17) 0.68512(18) 0.62321(17) 0.0384(7) Uani 0.773(8) 1 d D U P A 1
H33A H -0.037008 0.727460 0.639246 0.046 Uiso 0.773(8) 1 calc R U P A 1
H33B H -0.031565 0.644463 0.651751 0.046 Uiso 0.773(8) 1 calc R U P A 1
C36 C 0.4986(3) 0.60028(19) 0.1943(2) 0.0452(8) Uani 0.712(7) 1 d D U P B 1
H36A H 0.509589 0.647252 0.169244 0.054 Uiso 0.712(7) 1 calc R U P B 1
H36B H 0.476680 0.568997 0.142492 0.054 Uiso 0.712(7) 1 calc R U P B 1
C37 C 0.5885(2) 0.57243(15) 0.24884(18) 0.0393(8) Uani 0.712(7) 1 d D U P B 1
H37A H 0.648639 0.586761 0.219297 0.047 Uiso 0.712(7) 1 calc R U P B 1
H37B H 0.586767 0.521271 0.252413 0.047 Uiso 0.712(7) 1 calc R U P B 1
Li2 Li 0.43793(17) 0.54169(12) 0.46132(16) 0.0240(4) Uani 1 1 d . . . . .
Li1 Li 0.28933(18) 0.69027(13) 0.57441(17) 0.0263(5) Uani 1 1 d . . . . .
C37A C 0.6188(6) 0.6115(5) 0.2559(5) 0.060(2) Uani 0.288(7) 1 d D U P B 2
H37C H 0.676712 0.582565 0.246074 0.072 Uiso 0.288(7) 1 calc R U P B 2
H37D H 0.629355 0.659824 0.235781 0.072 Uiso 0.288(7) 1 calc R U P B 2
C36A C 0.5233(7) 0.5799(6) 0.2160(7) 0.071(3) Uani 0.288(7) 1 d D U P B 2
H36C H 0.529519 0.528851 0.217025 0.085 Uiso 0.288(7) 1 calc R U P B 2
H36D H 0.512963 0.594285 0.149737 0.085 Uiso 0.288(7) 1 calc R U P B 2
C33A C 0.0254(6) 0.6515(5) 0.6095(6) 0.044(2) Uani 0.227(8) 1 d D U P A 2
H33C H -0.027992 0.644967 0.652206 0.052 Uiso 0.227(8) 1 calc R U P A 2
H33D H 0.048074 0.605593 0.588919 0.052 Uiso 0.227(8) 1 calc R U P A 2
C32A C -0.0079(7) 0.6978(9) 0.5236(11) 0.065(5) Uani 0.227(8) 1 d D U P A 2
H32C H -0.041700 0.670408 0.473114 0.077 Uiso 0.227(8) 1 calc R U P A 2
H32D H -0.050544 0.736183 0.541996 0.077 Uiso 0.227(8) 1 calc R U P A 2

loop_
_atom_site_aniso_label
_atom_site_aniso_U_11
_atom_site_aniso_U_22
_atom_site_aniso_U_33
_atom_site_aniso_U_23
_atom_site_aniso_U_13
_atom_site_aniso_U_12
Ni1 0.01811(8) 0.01994(8) 0.01523(8) 0.00010(5) -0.00081(5) -0.00044(5)
O1 0.0249(5) 0.0305(5) 0.0249(5) 0.0094(4) 0.0008(4) 0.0015(4)
O3 0.0320(5) 0.0265(5) 0.0214(4) -0.0005(3) 0.0008(4) -0.0007(4)
O2 0.0231(5) 0.0411(6) 0.0255(5) 0.0012(4) 0.0005(4) 0.0024(4)
N1 0.0215(5) 0.0194(5) 0.0170(5) -0.0011(4) -0.0016(4) -0.0003(4)
C13 0.0192(5) 0.0171(5) 0.0159(5) 0.0009(4) -0.0001(4) -0.0007(4)
C15 0.0235(6) 0.0250(6) 0.0157(5) 0.0005(4) -0.0050(4) -0.0058(5)
C7 0.0210(5) 0.0294(6) 0.0179(5) 0.0006(5) -0.0010(4) 0.0026(5)
C14 0.0186(5) 0.0216(5) 0.0158(5) -0.0022(4) -0.0008(4) -0.0012(4)
C21 0.0231(6) 0.0177(5) 0.0166(5) -0.0016(4) -0.0035(4) -0.0027(4)
C26 0.0245(6) 0.0227(6) 0.0243(6) -0.0031(5) -0.0047(5) 0.0005(5)
C22 0.0247(6) 0.0259(6) 0.0187(5) 0.0003(4) -0.0015(4) -0.0002(5)
C23 0.0328(7) 0.0373(8) 0.0201(6) 0.0026(5) 0.0020(5) -0.0030(6)
C20 0.0316(7) 0.0235(6) 0.0254(6) -0.0009(5) -0.0016(5) -0.0046(5)
C12 0.0272(6) 0.0336(7) 0.0241(6) 0.0038(5) 0.0041(5) 0.0052(5)
C8 0.0286(6) 0.0311(7) 0.0224(6) -0.0022(5) 0.0009(5) 0.0009(5)
C1 0.0203(5) 0.0240(6) 0.0234(6) -0.0002(5) -0.0017(4) 0.0002(5)
C24 0.0409(8) 0.0348(8) 0.0215(6) 0.0077(5) -0.0059(6) -0.0045(6)
C30 0.0255(6) 0.0263(6) 0.0286(7) 0.0030(5) 0.0013(5) 0.0014(5)
C25 0.0335(7) 0.0266(6) 0.0289(7) 0.0042(5) -0.0110(5) 0.0022(5)
C16 0.0320(7) 0.0374(8) 0.0234(6) 0.0012(5) 0.0027(5) -0.0085(6)
C11 0.0309(7) 0.0488(9) 0.0217(6) 0.0047(6) 0.0048(5) 0.0071(6)
C9 0.0367(8) 0.0342(8) 0.0289(7) -0.0082(6) 0.0008(6) 0.0038(6)
C6 0.0264(7) 0.0354(7) 0.0319(7) 0.0054(6) -0.0020(5) -0.0060(6)
C19 0.0442(9) 0.0245(7) 0.0333(7) -0.0017(6) -0.0055(6) -0.0033(6)
C2 0.0249(6) 0.0237(6) 0.0241(6) -0.0006(5) -0.0030(5) 0.0015(5)
C3 0.0324(7) 0.0305(7) 0.0308(7) -0.0034(6) -0.0109(6) 0.0027(6)
C18 0.0537(10) 0.0289(7) 0.0365(8) 0.0063(6) -0.0083(7) -0.0153(7)
C17 0.0441(9) 0.0417(9) 0.0325(8) 0.0080(7) 0.0027(6) -0.0179(7)
C28 0.0361(7) 0.0310(7) 0.0265(7) 0.0072(5) 0.0013(5) -0.0012(6)
C10 0.0349(8) 0.0498(9) 0.0225(6) -0.0071(6) 0.0029(5) 0.0087(7)
C29 0.0350(8) 0.0324(7) 0.0377(8) 0.0084(6) 0.0110(6) 0.0044(6)
C27 0.0310(7) 0.0356(8) 0.0315(7) 0.0141(6) -0.0027(6) 0.0006(6)
C31 0.0323(7) 0.0444(9) 0.0302(7) 0.0085(6) -0.0041(6) 0.0051(6)
C5 0.0296(7) 0.0387(8) 0.0521(10) 0.0065(7) -0.0039(7) -0.0129(6)
C4 0.0299(7) 0.0372(8) 0.0513(10) -0.0044(7) -0.0145(7) -0.0065(6)
C38 0.0343(8) 0.0383(9) 0.0491(9) 0.0060(7) 0.0113(7) 0.0054(6)
C35 0.0670(12) 0.0463(10) 0.0220(7) 0.0002(6) -0.0068(7) -0.0169(8)
C32 0.0271(12) 0.0557(18) 0.0355(14) -0.0012(13) -0.0035(9) -0.0051(12)
C34 0.0302(8) 0.1012(17) 0.0277(8) 0.0061(9) 0.0056(6) -0.0020(9)
C33 0.0279(11) 0.0496(17) 0.0379(12) 0.0040(10) 0.0039(8) 0.0007(10)
C36 0.0691(19) 0.0465(16) 0.0204(12) 0.0092(10) 0.0050(11) 0.0075(14)
C37 0.0527(16) 0.0292(13) 0.0382(13) 0.0025(9) 0.0228(11) 0.0053(12)
Li2 0.0277(11) 0.0242(11) 0.0196(10) -0.0018(8) -0.0031(8) 0.0013(9)
Li1 0.0258(11) 0.0285(12) 0.0245(11) 0.0049(9) 0.0007(9) 0.0024(9)
C37A 0.057(3) 0.055(5) 0.070(5) 0.013(4) 0.022(3) 0.002(4)
C36A 0.105(7) 0.080(7) 0.031(4) -0.009(4) 0.021(4) -0.052(6)
C33A 0.032(4) 0.044(5) 0.057(5) 0.004(4) 0.018(3) 0.000(3)
C32A 0.042(6) 0.106(10) 0.045(6) -0.014(6) -0.006(4) 0.013(6)

loop_
_atom_type_symbol
_atom_type_description
_atom_type_scat_dispersion_real
_atom_type_scat_dispersion_imag
_atom_type_scat_source
C C 0.0033 0.0016 'International Tables Vol C Tables 4.2.6.8 and 6.1.1.4'
H H 0.0000 0.0000 'International Tables Vol C Tables 4.2.6.8 and 6.1.1.4'
Li Li -0.0003 0.0001 'International Tables Vol C Tables 4.2.6.8 and 6.1.1.4'
N N 0.0061 0.0033 'International Tables Vol C Tables 4.2.6.8 and 6.1.1.4'
Ni Ni 0.3393 1.1124 'International Tables Vol C Tables 4.2.6.8 and 6.1.1.4'
O O 0.0106 0.0060 'International Tables Vol C Tables 4.2.6.8 and 6.1.1.4'

loop_
_exptl_crystal_face_index_h
_exptl_crystal_face_index_k
_exptl_crystal_face_index_l
_exptl_crystal_face_perp_dist
0 1 1 0.1270
0 1 0 0.0589
0 -1 0 0.0494
0 -1 1 0.1410
0 1 -1 0.0882
-1 -1 -1 0.0982
1 1 0 0.0775
-1 -1 0 0.0678
-1 -1 1 0.0901
1 1 -1 0.0943
0 0 -1 0.0947
1 0 1 0.1328
-1 0 -1 0.1054
-1 0 0 0.0742
1 0 0 0.0843
1 0 -1 0.0880
-1 1 1 0.0850
1 -1 -1 0.0722
1 -1 0 0.0678
-1 1 0 0.0738

loop_
_geom_angle_atom_site_label_1
_geom_angle_atom_site_label_2
_geom_angle_atom_site_label_3
_geom_angle
_geom_angle_site_symmetry_1
_geom_angle_site_symmetry_3
_geom_angle_publ_flag
N1 Ni1 C1 106.85(5) . . ?
N1 Ni1 Li2 48.18(6) . . ?
N1 Ni1 Li1 138.58(6) . . ?
C13 Ni1 N1 38.08(5) . . ?
C13 Ni1 C7 111.67(5) . . ?
C13 Ni1 C1 144.89(5) . . ?
C13 Ni1 Li2 85.17(6) . . ?
C13 Ni1 Li1 139.87(7) . . ?
C7 Ni1 N1 149.60(5) . . ?
C7 Ni1 C1 103.18(5) . . ?
C7 Ni1 Li2 161.30(6) . . ?
C7 Ni1 Li1 62.13(7) . . ?
C1 Ni1 Li2 61.15(6) . . ?
C1 Ni1 Li1 62.22(7) . . ?
Li1 Ni1 Li2 99.88(8) . . ?
C30 O1 Li1 123.31(11) . . ?
C27 O1 C30 109.88(10) . . ?
C27 O1 Li1 125.56(11) . . ?
C38 O3 C35 108.96(14) . . ?
C38 O3 Li2 116.76(12) . . ?
C35 O3 Li2 119.22(12) . . ?
C31 O2 Li1 125.58(12) . . ?
C34 O2 C31 108.41(12) . . ?
C34 O2 Li1 115.63(12) . . ?
Ni1 N1 Li2 84.64(8) . . ?
Ni1 N1 Li2 137.48(9) . 3_666 ?
C13 N1 Ni1 65.94(7) . . ?
C13 N1 Li2 146.48(12) . . ?
C13 N1 Li2 133.61(11) . 3_666 ?
Li2 N1 Li2 79.05(11) . 3_666 ?
N1 C13 Ni1 75.98(8) . . ?
N1 C13 C14 128.94(11) . . ?
C14 C13 Ni1 155.06(9) . . ?
C20 C15 C14 121.50(12) . . ?
C16 C15 C14 120.09(12) . . ?
C16 C15 C20 118.35(13) . . ?
Ni1 C7 Li1 70.52(7) . . ?
C12 C7 Ni1 119.31(10) . . ?
C12 C7 Li1 129.46(11) . . ?
C8 C7 Ni1 127.62(10) . . ?
C8 C7 C12 113.02(12) . . ?
C8 C7 Li1 78.71(10) . . ?
C13 C14 H14 107.8 . . ?
C15 C14 C13 108.57(10) . . ?
C15 C14 H14 107.8 . . ?
C15 C14 C21 113.15(10) . . ?
C21 C14 C13 111.40(10) . . ?
C21 C14 H14 107.8 . . ?
C26 C21 C14 119.67(12) . . ?
C26 C21 C22 118.67(12) . . ?
C22 C21 C14 121.66(11) . . ?
C21 C26 H26 119.6 . . ?
C21 C26 C25 120.72(13) . . ?
C25 C26 H26 119.6 . . ?
C21 C22 H22 119.8 . . ?
C23 C22 C21 120.33(13) . . ?
C23 C22 H22 119.8 . . ?
C22 C23 H23 119.7 . . ?
C24 C23 C22 120.51(14) . . ?
C24 C23 H23 119.7 . . ?
C15 C20 H20 119.4 . . ?
C19 C20 C15 121.29(14) . . ?
C19 C20 H20 119.4 . . ?
C7 C12 H12 118.1 . . ?
C11 C12 C7 123.76(15) . . ?
C11 C12 H12 118.1 . . ?
C7 C8 H8 118.1 . . ?
C7 C8 Li1 67.13(9) . . ?
C9 C8 C7 123.87(14) . . ?
C9 C8 H8 118.1 . . ?
C9 C8 Li1 132.40(12) . . ?
Li1 C8 H8 72.3 . . ?
Ni1 C1 Li2 73.09(7) . . ?
Ni1 C1 Li1 69.21(7) . . ?
C6 C1 Ni1 115.24(10) . . ?
C6 C1 Li2 123.41(11) . . ?
C6 C1 Li1 124.78(12) . . ?
C2 C1 Ni1 131.02(10) . . ?
C2 C1 C6 113.42(12) . . ?
C2 C1 Li2 76.12(9) . . ?
C2 C1 Li1 87.82(10) . . ?
Li1 C1 Li2 110.75(10) . . ?
C23 C24 H24 120.2 . . ?
C25 C24 C23 119.53(13) . . ?
C25 C24 H24 120.2 . . ?
O1 C30 H30A 110.6 . . ?
O1 C30 H30B 110.6 . . ?
O1 C30 C29 105.48(11) . . ?
H30A C30 H30B 108.8 . . ?
C29 C30 H30A 110.6 . . ?
C29 C30 H30B 110.6 . . ?
C26 C25 H25 119.9 . . ?
C24 C25 C26 120.24(13) . . ?
C24 C25 H25 119.9 . . ?
C15 C16 H16 119.9 . . ?
C15 C16 C17 120.29(15) . . ?
C17 C16 H16 119.9 . . ?
C12 C11 H11 119.7 . . ?
C10 C11 C12 120.65(14) . . ?
C10 C11 H11 119.7 . . ?
C8 C9 H9 119.9 . . ?
C10 C9 C8 120.19(15) . . ?
C10 C9 H9 119.9 . . ?
C1 C6 H6 118.1 . . ?
C5 C6 C1 123.85(14) . . ?
C5 C6 H6 118.1 . . ?
C20 C19 H19 120.0 . . ?
C18 C19 C20 120.00(16) . . ?
C18 C19 H19 120.0 . . ?
C1 C2 H2 118.3 . . ?
C1 C2 Li2 70.50(9) . . ?
C1 C2 Li1 60.45(9) . . ?
C3 C2 C1 123.34(13) . . ?
C3 C2 H2 118.3 . . ?
C3 C2 Li2 124.55(11) . . ?
C3 C2 Li1 136.62(12) . . ?
Li2 C2 H2 75.8 . . ?
Li2 C2 Li1 98.20(9) . . ?
Li1 C2 H2 75.8 . . ?
C2 C3 H3 119.9 . . ?
C4 C3 C2 120.17(14) . . ?
C4 C3 H3 119.9 . . ?
C19 C18 H18 120.3 . . ?
C17 C18 C19 119.36(15) . . ?
C17 C18 H18 120.3 . . ?
C16 C17 H17 119.7 . . ?
C18 C17 C16 120.69(15) . . ?
C18 C17 H17 119.7 . . ?
H28A C28 H28B 109.2 . . ?
C29 C28 H28A 111.3 . . ?
C29 C28 H28B 111.3 . . ?
C27 C28 H28A 111.3 . . ?
C27 C28 H28B 111.3 . . ?
C27 C28 C29 102.49(12) . . ?
C11 C10 C9 118.46(14) . . ?
C11 C10 H10 120.8 . . ?
C9 C10 H10 120.8 . . ?
C30 C29 H29A 111.1 . . ?
C30 C29 H29B 111.1 . . ?
C28 C29 C30 103.41(12) . . ?
C28 C29 H29A 111.1 . . ?
C28 C29 H29B 111.1 . . ?
H29A C29 H29B 109.0 . . ?
O1 C27 C28 106.23(12) . . ?
O1 C27 H27A 110.5 . . ?
O1 C27 H27B 110.5 . . ?
C28 C27 H27A 110.5 . . ?
C28 C27 H27B 110.5 . . ?
H27A C27 H27B 108.7 . . ?
O2 C31 H31A 110.6 . . ?
O2 C31 H31B 110.6 . . ?
O2 C31 H31C 110.3 . . ?
O2 C31 H31D 110.3 . . ?
O2 C31 C32 105.54(18) . . ?
O2 C31 C32A 107.1(5) . . ?
H31A C31 H31B 108.8 . . ?
H31C C31 H31D 108.6 . . ?
C32 C31 H31A 110.6 . . ?
C32 C31 H31B 110.6 . . ?
C32A C31 H31C 110.3 . . ?
C32A C31 H31D 110.3 . . ?
C6 C5 H5 119.9 . . ?
C4 C5 C6 120.24(15) . . ?
C4 C5 H5 119.9 . . ?
C3 C4 C5 118.96(14) . . ?
C3 C4 H4 120.5 . . ?
C5 C4 H4 120.5 . . ?
O3 C38 H38A 111.5 . . ?
O3 C38 H38B 111.5 . . ?
O3 C38 H38C 107.3 . . ?
O3 C38 H38D 107.3 . . ?
O3 C38 C37 101.14(17) . . ?
O3 C38 C37A 120.2(4) . . ?
H38A C38 H38B 109.4 . . ?
H38C C38 H38D 106.9 . . ?
C37 C38 H38A 111.5 . . ?
C37 C38 H38B 111.5 . . ?
C37A C38 H38C 107.3 . . ?
C37A C38 H38D 107.3 . . ?
O3 C35 H35A 109.4 . . ?
O3 C35 H35B 109.4 . . ?
O3 C35 H35C 112.8 . . ?
O3 C35 H35D 112.8 . . ?
O3 C35 C36 111.0(2) . . ?
O3 C35 C36A 94.4(4) . . ?
H35A C35 H35B 108.0 . . ?
H35C C35 H35D 110.3 . . ?
C36 C35 H35A 109.4 . . ?
C36 C35 H35B 109.4 . . ?
C36A C35 H35C 112.8 . . ?
C36A C35 H35D 112.8 . . ?
C31 C32 H32A 111.6 . . ?
C31 C32 H32B 111.6 . . ?
C31 C32 C33 101.0(2) . . ?
H32A C32 H32B 109.4 . . ?
C33 C32 H32A 111.6 . . ?
C33 C32 H32B 111.6 . . ?
O2 C34 H34A 109.9 . . ?
O2 C34 H34B 109.9 . . ?
O2 C34 H34C 110.8 . . ?
O2 C34 H34D 110.8 . . ?
O2 C34 C33 108.79(15) . . ?
H34A C34 H34B 108.3 . . ?
H34C C34 H34D 108.9 . . ?
C33 C34 H34A 109.9 . . ?
C33 C34 H34B 109.9 . . ?
C33A C34 O2 104.6(4) . . ?
C33A C34 H34C 110.8 . . ?
C33A C34 H34D 110.8 . . ?
C32 C33 H33A 111.4 . . ?
C32 C33 H33B 111.4 . . ?
C34 C33 C32 101.8(2) . . ?
C34 C33 H33A 111.4 . . ?
C34 C33 H33B 111.4 . . ?
H33A C33 H33B 109.3 . . ?
C35 C36 H36A 111.9 . . ?
C35 C36 H36B 111.9 . . ?
C35 C36 C37 99.4(2) . . ?
H36A C36 H36B 109.6 . . ?
C37 C36 H36A 111.9 . . ?
C37 C36 H36B 111.9 . . ?
C38 C37 H37A 110.9 . . ?
C38 C37 H37B 110.9 . . ?
C36 C37 C38 104.1(2) . . ?
C36 C37 H37A 110.9 . . ?
C36 C37 H37B 110.9 . . ?
H37A C37 H37B 109.0 . . ?
O3 Li2 Ni1 116.22(10) . . ?
O3 Li2 N1 109.22(12) . . ?
O3 Li2 N1 105.74(11) . 3_666 ?
O3 Li2 C1 120.40(11) . . ?
O3 Li2 C2 94.39(10) . . ?
O3 Li2 Li2 118.12(16) . 3_666 ?
N1 Li2 Ni1 47.19(6) . . ?
N1 Li2 Ni1 133.25(11) 3_666 . ?
N1 Li2 N1 100.95(11) . 3_666 ?
N1 Li2 C1 91.04(10) . . ?
N1 Li2 C1 125.05(12) 3_666 . ?
N1 Li2 C2 123.66(11) 3_666 . ?
N1 Li2 C2 121.25(11) . . ?
N1 Li2 Li2 49.70(8) 3_666 3_666 ?
N1 Li2 Li2 51.25(8) . 3_666 ?
C1 Li2 Ni1 45.76(5) . . ?
C1 Li2 C2 33.38(5) . . ?
C1 Li2 Li2 118.05(14) . 3_666 ?
C2 Li2 Ni1 74.07(7) . . ?
C2 Li2 Li2 147.49(16) . 3_666 ?
Li2 Li2 Ni1 90.93(11) 3_666 . ?
Ni1 Li1 C2 73.73(7) . . ?
O1 Li1 Ni1 104.36(11) . . ?
O1 Li1 C7 122.71(13) . . ?
O1 Li1 C8 101.33(11) . . ?
O1 Li1 C1 117.18(12) . . ?
O1 Li1 C2 95.20(10) . . ?
O2 Li1 Ni1 145.13(13) . . ?
O2 Li1 O1 110.17(12) . . ?
O2 Li1 C7 112.87(12) . . ?
O2 Li1 C8 102.22(11) . . ?
O2 Li1 C1 108.49(12) . . ?
O2 Li1 C2 98.08(11) . . ?
C7 Li1 Ni1 47.35(6) . . ?
C7 Li1 C8 34.16(6) . . ?
C7 Li1 C1 82.29(9) . . ?
C7 Li1 C2 113.81(10) . . ?
C8 Li1 Ni1 75.00(7) . . ?
C8 Li1 C2 147.38(11) . . ?
C1 Li1 Ni1 48.56(6) . . ?
C1 Li1 C8 116.33(10) . . ?
C1 Li1 C2 31.73(5) . . ?
C38 C37A H37C 113.8 . . ?
C38 C37A H37D 113.8 . . ?
C38 C37A C36A 89.0(6) . . ?
H37C C37A H37D 111.0 . . ?
C36A C37A H37C 113.8 . . ?
C36A C37A H37D 113.8 . . ?
C35 C36A H36C 108.6 . . ?
C35 C36A H36D 108.6 . . ?
C37A C36A C35 114.7(6) . . ?
C37A C36A H36C 108.6 . . ?
C37A C36A H36D 108.6 . . ?
H36C C36A H36D 107.6 . . ?
C34 C33A H33C 111.2 . . ?
C34 C33A H33D 111.2 . . ?
C34 C33A C32A 102.7(8) . . ?
H33C C33A H33D 109.1 . . ?
C32A C33A H33C 111.2 . . ?
C32A C33A H33D 111.2 . . ?
C31 C32A C33A 100.2(7) . . ?
C31 C32A H32C 111.7 . . ?
C31 C32A H32D 111.7 . . ?
C33A C32A H32C 111.7 . . ?
C33A C32A H32D 111.7 . . ?
H32C C32A H32D 109.5 . . ?

loop_
_geom_bond_atom_site_label_1
_geom_bond_atom_site_label_2
_geom_bond_distance
_geom_bond_site_symmetry_2
_geom_bond_publ_flag
Ni1 N1 1.9540(11) . ?
Ni1 C13 1.8390(12) . ?
Ni1 C7 1.9318(13) . ?
Ni1 C1 1.9857(13) . ?
Ni1 Li2 2.652(2) . ?
Ni1 Li1 2.476(2) . ?
O1 C30 1.4476(17) . ?
O1 C27 1.4464(16) . ?
O1 Li1 1.936(3) . ?
O3 C38 1.432(2) . ?
O3 C35 1.4439(19) . ?
O3 Li2 1.971(3) . ?
O2 C31 1.4456(18) . ?
O2 C34 1.443(2) . ?
O2 Li1 1.921(3) . ?
N1 C13 1.2422(16) . ?
N1 Li2 1.985(2) . ?
N1 Li2 2.030(3) 3_666 ?
C13 C14 1.5254(17) . ?
C15 C14 1.5225(17) . ?
C15 C20 1.394(2) . ?
C15 C16 1.3921(19) . ?
C7 C12 1.4190(19) . ?
C7 C8 1.415(2) . ?
C7 Li1 2.322(3) . ?
C14 H14 1.0000 . ?
C14 C21 1.5236(17) . ?
C21 C26 1.3930(18) . ?
C21 C22 1.3980(18) . ?
C26 H26 0.9500 . ?
C26 C25 1.3953(19) . ?
C22 H22 0.9500 . ?
C22 C23 1.3924(18) . ?
C23 H23 0.9500 . ?
C23 C24 1.388(2) . ?
C20 H20 0.9500 . ?
C20 C19 1.392(2) . ?
C12 H12 0.9500 . ?
C12 C11 1.393(2) . ?
C8 H8 0.9500 . ?
C8 C9 1.402(2) . ?
C8 Li1 2.471(3) . ?
C1 C6 1.4168(19) . ?
C1 C2 1.4170(18) . ?
C1 Li2 2.428(3) . ?
C1 Li1 2.343(3) . ?
C24 H24 0.9500 . ?
C24 C25 1.383(2) . ?
C30 H30A 0.9900 . ?
C30 H30B 0.9900 . ?
C30 C29 1.520(2) . ?
C25 H25 0.9500 . ?
C16 H16 0.9500 . ?
C16 C17 1.403(2) . ?
C11 H11 0.9500 . ?
C11 C10 1.385(3) . ?
C9 H9 0.9500 . ?
C9 C10 1.385(2) . ?
C6 H6 0.9500 . ?
C6 C5 1.389(2) . ?
C19 H19 0.9500 . ?
C19 C18 1.389(2) . ?
C2 H2 0.9500 . ?
C2 C3 1.4038(19) . ?
C2 Li2 2.500(3) . ?
C2 Li1 2.692(3) . ?
C3 H3 0.9500 . ?
C3 C4 1.381(2) . ?
C18 H18 0.9500 . ?
C18 C17 1.381(3) . ?
C17 H17 0.9500 . ?
C28 H28A 0.9900 . ?
C28 H28B 0.9900 . ?
C28 C29 1.517(2) . ?
C28 C27 1.507(2) . ?
C10 H10 0.9500 . ?
C29 H29A 0.9900 . ?
C29 H29B 0.9900 . ?
C27 H27A 0.9900 . ?
C27 H27B 0.9900 . ?
C31 H31A 0.9900 . ?
C31 H31B 0.9900 . ?
C31 H31C 0.9900 . ?
C31 H31D 0.9900 . ?
C31 C32 1.521(3) . ?
C31 C32A 1.491(9) . ?
C5 H5 0.9500 . ?
C5 C4 1.386(3) . ?
C4 H4 0.9500 . ?
C38 H38A 0.9900 . ?
C38 H38B 0.9900 . ?
C38 H38C 0.9900 . ?
C38 H38D 0.9900 . ?
C38 C37 1.574(3) . ?
C38 C37A 1.448(7) . ?
C35 H35A 0.9900 . ?
C35 H35B 0.9900 . ?
C35 H35C 0.9900 . ?
C35 H35D 0.9900 . ?
C35 C36 1.487(4) . ?
C35 C36A 1.598(8) . ?
C32 H32A 0.9900 . ?
C32 H32B 0.9900 . ?
C32 C33 1.562(4) . ?
C34 H34A 0.9900 . ?
C34 H34B 0.9900 . ?
C34 H34C 0.9900 . ?
C34 H34D 0.9900 . ?
C34 C33 1.477(3) . ?
C34 C33A 1.426(7) . ?
C33 H33A 0.9900 . ?
C33 H33B 0.9900 . ?
C36 H36A 0.9900 . ?
C36 H36B 0.9900 . ?
C36 C37 1.524(4) . ?
C37 H37A 0.9900 . ?
C37 H37B 0.9900 . ?
Li2 Li2 2.555(5) 3_666 ?
C37A H37C 0.9900 . ?
C37A H37D 0.9900 . ?
C37A C36A 1.532(8) . ?
C36A H36C 0.9900 . ?
C36A H36D 0.9900 . ?
C33A H33C 0.9900 . ?
C33A H33D 0.9900 . ?
C33A C32A 1.568(9) . ?
C32A H32C 0.9900 . ?
C32A H32D 0.9900 . ?

loop_
_geom_torsion_atom_site_label_1
_geom_torsion_atom_site_label_2
_geom_torsion_atom_site_label_3
_geom_torsion_atom_site_label_4
_geom_torsion
_geom_torsion_site_symmetry_1
_geom_torsion_site_symmetry_2
_geom_torsion_site_symmetry_3
_geom_torsion_site_symmetry_4
_geom_torsion_publ_flag
Ni1 N1 C13 C14 -178.94(14) . . . . ?
Ni1 C13 C14 C15 -60.5(2) . . . . ?
Ni1 C13 C14 C21 64.8(2) . . . . ?
Ni1 C7 C12 C11 177.61(11) . . . . ?
Ni1 C7 C8 C9 -178.92(11) . . . . ?
Ni1 C7 C8 Li1 54.33(11) . . . . ?
Ni1 C1 C6 C5 -172.39(14) . . . . ?
Ni1 C1 C2 C3 171.42(11) . . . . ?
Ni1 C1 C2 Li2 52.26(12) . . . . ?
Ni1 C1 C2 Li1 -59.74(12) . . . . ?
O1 C30 C29 C28 27.72(16) . . . . ?
O3 C38 C37 C36 38.2(2) . . . . ?
O3 C38 C37A C36A -23.5(9) . . . . ?
O3 C35 C36 C37 22.1(3) . . . . ?
O3 C35 C36A C37A -34.9(10) . . . . ?
O2 C31 C32 C33 34.6(3) . . . . ?
O2 C31 C32A C33A -22.0(13) . . . . ?
O2 C34 C33 C32 26.4(3) . . . . ?
O2 C34 C33A C32A -40.1(10) . . . . ?
N1 Ni1 C13 C14 178.0(3) . . . . ?
N1 C13 C14 C15 117.11(14) . . . . ?
N1 C13 C14 C21 -117.65(14) . . . . ?
C13 C14 C21 C26 134.75(12) . . . . ?
C13 C14 C21 C22 -44.29(16) . . . . ?
C15 C14 C21 C26 -102.60(13) . . . . ?
C15 C14 C21 C22 78.36(15) . . . . ?
C15 C20 C19 C18 -0.1(2) . . . . ?
C15 C16 C17 C18 0.1(2) . . . . ?
C7 Ni1 C13 N1 176.14(7) . . . . ?
C7 Ni1 C13 C14 -5.8(2) . . . . ?
C7 C12 C11 C10 1.5(2) . . . . ?
C7 C8 C9 C10 1.7(2) . . . . ?
C14 C15 C20 C19 -178.11(12) . . . . ?
C14 C15 C16 C17 178.12(13) . . . . ?
C14 C21 C26 C25 -179.75(12) . . . . ?
C14 C21 C22 C23 -179.82(12) . . . . ?
C21 C26 C25 C24 -0.2(2) . . . . ?
C21 C22 C23 C24 -0.7(2) . . . . ?
C26 C21 C22 C23 1.13(19) . . . . ?
C22 C21 C26 C25 -0.68(19) . . . . ?
C22 C23 C24 C25 -0.2(2) . . . . ?
C23 C24 C25 C26 0.7(2) . . . . ?
C20 C15 C14 C13 66.15(14) . . . . ?
C20 C15 C14 C21 -58.06(16) . . . . ?
C20 C15 C16 C17 0.7(2) . . . . ?
C20 C19 C18 C17 0.9(2) . . . . ?
C12 C7 C8 C9 -1.5(2) . . . . ?
C12 C7 C8 Li1 -128.27(13) . . . . ?
C12 C11 C10 C9 -1.3(2) . . . . ?
C8 C7 C12 C11 0.0(2) . . . . ?
C8 C9 C10 C11 -0.1(2) . . . . ?
C1 Ni1 C13 N1 3.62(13) . . . . ?
C1 Ni1 C13 C14 -178.33(18) . . . . ?
C1 C6 C5 C4 -0.9(3) . . . . ?
C1 C2 C3 C4 0.5(2) . . . . ?
C30 O1 C27 C28 -13.44(16) . . . . ?
C16 C15 C14 C13 -111.20(13) . . . . ?
C16 C15 C14 C21 124.59(13) . . . . ?
C16 C15 C20 C19 -0.7(2) . . . . ?
C6 C1 C2 C3 -1.6(2) . . . . ?
C6 C1 C2 Li2 -120.73(13) . . . . ?
C6 C1 C2 Li1 127.27(14) . . . . ?
C6 C5 C4 C3 -0.3(3) . . . . ?
C19 C18 C17 C16 -0.9(3) . . . . ?
C2 C1 C6 C5 1.8(2) . . . . ?
C2 C3 C4 C5 0.5(3) . . . . ?
C29 C28 C27 O1 30.21(16) . . . . ?
C27 O1 C30 C29 -9.13(16) . . . . ?
C27 C28 C29 C30 -35.06(16) . . . . ?
C31 O2 C34 C33 -5.0(3) . . . . ?
C31 O2 C34 C33A 27.0(5) . . . . ?
C31 C32 C33 C34 -36.5(4) . . . . ?
C38 O3 C35 C36 2.0(2) . . . . ?
C38 O3 C35 C36A 16.6(4) . . . . ?
C38 C37A C36A C35 34.8(10) . . . . ?
C35 O3 C38 C37 -24.38(18) . . . . ?
C35 O3 C38 C37A 4.6(5) . . . . ?
C35 C36 C37 C38 -35.9(3) . . . . ?
C34 O2 C31 C32 -19.5(2) . . . . ?
C34 O2 C31 C32A -1.3(8) . . . . ?
C34 C33A C32A C31 38.2(14) . . . . ?
Li2 Ni1 C13 N1 -12.25(8) . . . . ?
Li2 Ni1 C13 C14 165.8(2) . . . . ?
Li2 O3 C38 C37 114.31(15) . . . . ?
Li2 O3 C38 C37A 143.3(5) . . . . ?
Li2 O3 C35 C36 -135.57(19) . . . . ?
Li2 O3 C35 C36A -120.9(4) . . . . ?
Li2 N1 C13 Ni1 30.8(2) . . . . ?
Li2 N1 C13 Ni1 -133.59(14) 3_666 . . . ?
Li2 N1 C13 C14 -148.19(18) . . . . ?
Li2 N1 C13 C14 47.5(2) 3_666 . . . ?
Li2 C1 C6 C5 -86.65(19) . . . . ?
Li2 C1 C2 C3 119.16(15) . . . . ?
Li2 C1 C2 Li1 -112.00(9) . . . . ?
Li2 C2 C3 C4 88.67(19) . . . . ?
Li1 Ni1 C13 N1 -111.86(11) . . . . ?
Li1 Ni1 C13 C14 66.2(2) . . . . ?
Li1 O1 C30 C29 158.69(13) . . . . ?
Li1 O1 C27 C28 179.08(13) . . . . ?
Li1 O2 C31 C32 123.5(2) . . . . ?
Li1 O2 C31 C32A 141.7(8) . . . . ?
Li1 O2 C34 C33 -152.2(2) . . . . ?
Li1 O2 C34 C33A -120.1(5) . . . . ?
Li1 C7 C12 C11 -94.29(19) . . . . ?
Li1 C7 C8 C9 126.75(15) . . . . ?
Li1 C8 C9 C10 90.5(2) . . . . ?
Li1 C1 C6 C5 106.26(19) . . . . ?
Li1 C1 C2 C3 -128.84(14) . . . . ?
Li1 C1 C2 Li2 112.00(9) . . . . ?
Li1 C2 C3 C4 -80.1(2) . . . . ?

loop_
_exptl_oxdiff_crystal_face_indexfrac_h
_exptl_oxdiff_crystal_face_indexfrac_k
_exptl_oxdiff_crystal_face_indexfrac_l
_exptl_oxdiff_crystal_face_x
_exptl_oxdiff_crystal_face_y
_exptl_oxdiff_crystal_face_z
0.0000 0.9983 0.9985 -0.0380 -0.0044 -0.0483
0.0002 0.9983 0.0001 -0.0343 -0.0129 0.0004
-0.0002 -0.9983 -0.0001 0.0343 0.0129 -0.0004
-0.0003 -0.9982 0.9984 0.0306 0.0214 -0.0491
0.0003 0.9982 -0.9984 -0.0306 -0.0214 0.0491
-0.9985 -0.9980 -0.9986 0.0206 0.0512 0.0607
0.9986 0.9979 0.0001 -0.0168 -0.0597 -0.0120
-0.9986 -0.9979 -0.0001 0.0168 0.0597 0.0120
-0.9988 -0.9978 0.9984 0.0131 0.0682 -0.0367
0.9988 0.9978 -0.9984 -0.0131 -0.0682 0.0367
0.0001 -0.0001 -0.9985 0.0037 -0.0085 0.0487
0.9983 -0.0003 0.9985 0.0138 -0.0383 -0.0611
-0.9983 0.0003 -0.9985 -0.0138 0.0383 0.0611
-0.9985 0.0004 -0.0000 -0.0175 0.0468 0.0124
0.9985 -0.0004 0.0000 0.0175 -0.0468 -0.0124
0.9986 -0.0004 -0.9985 0.0212 -0.0553 0.0363
-0.9985 0.9987 0.9985 -0.0555 0.0424 -0.0359
0.9985 -0.9987 -0.9985 0.0555 -0.0424 0.0359
0.9983 -0.9986 -0.0001 0.0518 -0.0339 -0.0128
-0.9983 0.9986 0.0001 -0.0518 0.0339 0.0128

loop_
_smtbx_masks_void_nr
_smtbx_masks_void_average_x
_smtbx_masks_void_average_y
_smtbx_masks_void_average_z
_smtbx_masks_void_volume
_smtbx_masks_void_count_electrons
_smtbx_masks_void_content
1 0.000 0.500 0.000 301.5 83.6 ?
2 0.500 0.000 0.500 301.5 83.6 ?
